data_4507514
loop_
_publ_author_name
'Zhou, Jing-Min'
'Shi, Wei'
'Xu, Na'
'Cheng, Peng'

_publ_section_title
;
 A New Family of 4f-3d Heterometallic Metal--Organic Frameworks with
 2,2&#x2032;-Bipyridine-3,3&#x2032;-dicarboxylic Acid: Syntheses,
 Structures and Magnetic Properties
;
_journal_issue 3
_journal_name_full 'Crystal Growth &amp; Design'
_journal_page_first 1218
_journal_paper_doi 10.1021/cg301668g
_journal_volume 13
_journal_year 2013
_chemical_formula_moiety 'C48 H36 Co Dy2 N8 O22, 6(H2O)'
_chemical_formula_sum 'C48 H48 Co Dy2 N8 O29'
_chemical_formula_weight 1568.87
_chemical_name_systematic
;
 ? 
;
_space_group_crystal_system tetragonal
_space_group_IT_number 88
_space_group_name_Hall '-I 4ad'
_space_group_name_H-M_alt 'I 41/a'
_symmetry_space_group_name_Hall '-I 4ad'
_symmetry_space_group_name_H-M 'I 41/a :2'
_atom_sites_solution_hydrogens geom
_atom_sites_solution_primary direct
_atom_sites_solution_secondary difmap
_audit_creation_method
;
  Olex2 1.1-beta
  (compiled 2011.11.01 svn.r2039, GUI svn.r3906)
;
_cell_angle_alpha 90.00
_cell_angle_beta 90.00
_cell_angle_gamma 90.00
_cell_formula_units_Z 16
_cell_length_a 45.870(4)
_cell_length_b 45.870(4)
_cell_length_c 10.9980(7)
_cell_measurement_reflns_used 2629
_cell_measurement_temperature 293(2)
_cell_measurement_theta_max 29.0584
_cell_measurement_theta_min 2.4430
_cell_volume 23140(3)
_computing_cell_refinement
;
CrysAlisPro, Agilent Technologies,
Version 1.171.35.19 (release 27-10-2011 CrysAlis171 .NET)
(compiled Oct 27 2011,15:02:11)
;
_computing_data_collection
;
CrysAlisPro, Agilent Technologies,
Version 1.171.35.19 (release 27-10-2011 CrysAlis171 .NET)
(compiled Oct 27 2011,15:02:11)
;
_computing_data_reduction
;
CrysAlisPro, Agilent Technologies,
Version 1.171.35.19 (release 27-10-2011 CrysAlis171 .NET)
(compiled Oct 27 2011,15:02:11)
;
_computing_molecular_graphics
;
O. V. Dolomanov, L. J. Bourhis, R. J. Gildea, J. A. K. Howard and H. Puschmann,
OLEX2: a complete structure solution, refinement and analysis program.
J. Appl. Cryst. (2009). 42, 339-341.
;
_computing_publication_material
;
O. V. Dolomanov, L. J. Bourhis, R. J. Gildea, J. A. K. Howard and H. Puschmann,
OLEX2: a complete structure solution, refinement and analysis program.
J. Appl. Cryst. (2009). 42, 339-341.
;
_computing_structure_refinement
;
XL, G.M. Sheldrick, Acta Cryst.
(2008). A64, 112-122
;
_computing_structure_solution
;
XS, G.M. Sheldrick, Acta Cryst.
(2008). A64, 112-122
;
_diffrn_ambient_temperature 293(2)
_diffrn_detector_area_resol_mean 16.2116
_diffrn_measured_fraction_theta_full 0.999
_diffrn_measured_fraction_theta_max 0.999
_diffrn_measurement_details
;
  1 omega  -16.00    9.50   0.7500  130.0000
omega____ theta____ kappa____ phi______ frames
    -       18.1935   86.0000  146.0000 34

  2 omega   -6.00   87.00   0.7500  130.0000
omega____ theta____ kappa____ phi______ frames
    -       18.1935   77.0000    0.0000 124
;
_diffrn_measurement_device_type 'SuperNova, Single source at offset), Eos'
_diffrn_measurement_method '\w scans'
_diffrn_orient_matrix_UB_11 -0.0006320000
_diffrn_orient_matrix_UB_12 -0.0153230000
_diffrn_orient_matrix_UB_13 -0.0077146000
_diffrn_orient_matrix_UB_21 0.0137799000
_diffrn_orient_matrix_UB_22 -0.0014138000
_diffrn_orient_matrix_UB_23 0.0284915000
_diffrn_orient_matrix_UB_31 -0.0069673000
_diffrn_orient_matrix_UB_32 -0.0014969000
_diffrn_orient_matrix_UB_33 0.0573987000
_diffrn_radiation_monochromator mirror
_diffrn_radiation_type 'Mo K\a'
_diffrn_radiation_wavelength 0.7107
_diffrn_reflns_av_R_equivalents 0.0985
_diffrn_reflns_av_unetI/netI 0.1524
_diffrn_reflns_limit_h_max 52
_diffrn_reflns_limit_h_min -36
_diffrn_reflns_limit_k_max 54
_diffrn_reflns_limit_k_min -25
_diffrn_reflns_limit_l_max 8
_diffrn_reflns_limit_l_min -13
_diffrn_reflns_number 23631
_diffrn_reflns_theta_full 25.00
_diffrn_reflns_theta_max 25.01
_diffrn_reflns_theta_min 2.45
_diffrn_source 'SuperNova (Mo) X-ray Source'
_diffrn_source_current n/a
_diffrn_source_voltage n/a
_exptl_absorpt_coefficient_mu 2.937
_exptl_absorpt_correction_T_max 1.00000
_exptl_absorpt_correction_T_min 0.48230
_exptl_absorpt_correction_type multi-scan
_exptl_absorpt_process_details
;
CrysAlisPro, Agilent Technologies,
Version 1.171.35.19 (release 27-10-2011 CrysAlis171 .NET)
(compiled Oct 27 2011,15:02:11)
Empirical absorption correction using spherical harmonics,
 implemented in SCALE3 ABSPACK scaling algorithm.
;
_exptl_crystal_density_diffrn 1.806
_exptl_crystal_density_method 'not measured'
_exptl_crystal_F_000 12336
_exptl_crystal_size_max 0.20
_exptl_crystal_size_mid 0.20
_exptl_crystal_size_min 0.20
_platon_squeeze_details
;
;
_refine_diff_density_max 1.792
_refine_diff_density_min -1.815
_refine_diff_density_rms 0.211
_refine_ls_extinction_method none
_refine_ls_goodness_of_fit_ref 0.994
_refine_ls_hydrogen_treatment mixed
_refine_ls_matrix_type full
_refine_ls_number_parameters 797
_refine_ls_number_reflns 10197
_refine_ls_number_restraints 368
_refine_ls_restrained_S_all 0.993
_refine_ls_R_factor_all 0.1463
_refine_ls_R_factor_gt 0.0762
_refine_ls_shift/su_max 0.077
_refine_ls_shift/su_mean 0.002
_refine_ls_structure_factor_coef Fsqd
_refine_ls_weighting_details 'calc w=1/[\s^2^(Fo^2^)+(0.0807P)^2^+0.0000P] where P=(Fo^2^+2Fc^2^)/3'
_refine_ls_weighting_scheme calc
_refine_ls_wR_factor_gt 0.1850
_refine_ls_wR_factor_ref 0.2202
_reflns_number_gt 5042
_reflns_number_total 10197
_reflns_threshold_expression >2sigma(I)
_cod_data_source_file cg301668g_si_002.cif
_cod_data_source_block p120519g-i
_cod_original_cell_volume 23141(3)
_cod_database_code 4507514
_reflns_odcompleteness_completeness 99.86
_reflns_odcompleteness_iscentric 1
_reflns_odcompleteness_theta 26.32

loop_
_space_group_symop_id
_space_group_symop_operation_xyz
1 'x, y, z'
2 '-y+3/4, x+1/4, z+1/4'
3 '-x, -y+1/2, z'
4 'y+1/4, -x+1/4, z+1/4'
5 'x+1/2, y+1/2, z+1/2'
6 '-y+5/4, x+3/4, z+3/4'
7 '-x+1/2, -y+1, z+1/2'
8 'y+3/4, -x+3/4, z+3/4'
9 '-x, -y, -z'
10 'y-3/4, -x-1/4, -z-1/4'
11 'x, y-1/2, -z'
12 '-y-1/4, x-1/4, -z-1/4'
13 '-x+1/2, -y+1/2, -z+1/2'
14 'y-1/4, -x+1/4, -z+1/4'
15 'x+1/2, y, -z+1/2'
16 '-y+1/4, x+1/4, -z+1/4'

loop_
_atom_site_label
_atom_site_type_symbol
_atom_site_fract_x
_atom_site_fract_y
_atom_site_fract_z
_atom_site_U_iso_or_equiv
_atom_site_adp_type
_atom_site_occupancy
_atom_site_symmetry_multiplicity
_atom_site_calc_flag
_atom_site_refinement_flags
H21A H 0.1220(17) 0.955(2) 0.315(5) 0.00(3) Uiso 1 1 d D
H21B H 0.146(2) 0.941(4) 0.260(9) 0.13(8) Uiso 1 1 d D
C1 C 0.0758(3) 0.8453(3) 0.3567(8) 0.014(2) Uani 1 1 d U
C2 C 0.0874(2) 0.8327(2) 0.2373(8) 0.013(2) Uani 1 1 d U
C3 C 0.0668(3) 0.8240(3) 0.1496(8) 0.022(3) Uani 1 1 d .
H3 H 0.0470 0.8262 0.1632 0.026 Uiso 1 1 calc R
C4 C 0.0772(3) 0.8118(3) 0.0418(9) 0.026(3) Uani 1 1 d .
H4 H 0.0642 0.8063 -0.0192 0.031 Uiso 1 1 calc R
C5 C 0.1064(3) 0.8080(3) 0.0265(9) 0.025(3) Uani 1 1 d U
H5 H 0.1128 0.7994 -0.0451 0.030 Uiso 1 1 calc R
C6 C 0.1168(3) 0.8286(2) 0.2138(8) 0.020(3) Uani 1 1 d .
C7 C 0.1406(3) 0.8348(2) 0.3040(9) 0.021(3) Uani 1 1 d .
C8 C 0.1831(3) 0.8160(3) 0.3834(8) 0.030(3) Uani 1 1 d .
H8 H 0.1974 0.8016 0.3828 0.036 Uiso 1 1 calc R
C9 C 0.1853(3) 0.8381(3) 0.4676(9) 0.034(4) Uani 1 1 d .
H9 H 0.1997 0.8377 0.5272 0.041 Uiso 1 1 calc R
C10 C 0.1651(3) 0.8613(3) 0.4611(9) 0.029(3) Uani 1 1 d .
H10 H 0.1666 0.8771 0.5133 0.035 Uiso 1 1 calc R
C11 C 0.1427(3) 0.8599(3) 0.3746(7) 0.015(3) Uani 1 1 d .
C12 C 0.1243(2) 0.8869(3) 0.3557(8) 0.015(3) Uani 1 1 d U
C13 C 0.0946(3) 0.9817(3) -0.5066(10) 0.032(3) Uani 1 1 d DU
C14 C 0.1010(3) 1.0107(3) -0.5692(10) 0.029(3) Uani 1 1 d U
C15 C 0.1294(3) 1.0217(3) -0.5584(12) 0.041(4) Uani 1 1 d .
H15 H 0.1444 1.0103 -0.5275 0.049 Uiso 1 1 calc R
C16 C 0.1345(3) 1.0505(3) -0.5957(10) 0.034(3) Uani 1 1 d .
H16 H 0.1530 1.0587 -0.5903 0.041 Uiso 1 1 calc R
C17 C 0.1105(3) 1.0669(3) -0.6419(10) 0.036(4) Uani 1 1 d .
H17 H 0.1138 1.0861 -0.6647 0.043 Uiso 1 1 calc R
C18 C 0.0795(3) 1.0279(3) -0.6229(8) 0.022(3) Uani 1 1 d U
C19 C 0.0494(3) 1.0187(3) -0.6438(8) 0.020(3) Uani 1 1 d U
C20 C 0.0001(3) 1.0314(3) -0.6183(9) 0.031(3) Uani 1 1 d .
H20 H -0.0137 1.0451 -0.5955 0.037 Uiso 1 1 calc R
C21 C -0.0086(3) 1.0045(3) -0.6610(9) 0.023(3) Uani 1 1 d .
H21 H -0.0283 0.9996 -0.6616 0.028 Uiso 1 1 calc R
C22 C 0.0119(3) 0.9849(3) -0.7026(8) 0.019(3) Uani 1 1 d .
H22 H 0.0060 0.9671 -0.7348 0.023 Uiso 1 1 calc R
C23 C 0.0409(3) 0.9916(3) -0.6964(9) 0.024(3) Uani 1 1 d .
C24 C 0.0637(3) 0.9719(3) -0.7594(9) 0.027(3) Uani 1 1 d U
C25 C 0.0531(2) 0.9293(2) -0.1372(8) 0.013(3) Uani 1 1 d .
C26 C 0.0213(3) 0.9306(3) -0.1227(7) 0.016(3) Uani 1 1 d .
C27 C 0.0092(3) 0.9506(3) -0.0340(9) 0.022(3) Uani 1 1 d .
H27 H 0.0216 0.9607 0.0180 0.027 Uiso 1 1 calc R
C28 C -0.0202(3) 0.9546(3) -0.0262(9) 0.035(4) Uani 1 1 d .
H28 H -0.0280 0.9663 0.0348 0.042 Uiso 1 1 calc R
C29 C -0.0382(3) 0.9412(3) -0.1092(9) 0.035(4) Uani 1 1 d .
H29 H -0.0579 0.9458 -0.1093 0.042 Uiso 1 1 calc R
C30 C 0.0012(3) 0.9157(3) -0.1926(9) 0.021(3) Uani 1 1 d U
C31 C 0.0080(3) 0.8912(3) -0.2805(8) 0.022(3) Uani 1 1 d .
C32 C -0.0031(3) 0.8722(3) -0.4701(9) 0.034(4) Uani 1 1 d .
H32 H -0.0130 0.8735 -0.5438 0.041 Uiso 1 1 calc R
C33 C 0.0141(3) 0.8489(3) -0.4522(8) 0.019(3) Uani 1 1 d .
H33 H 0.0160 0.8348 -0.5123 0.023 Uiso 1 1 calc R
C34 C 0.0289(3) 0.8462(3) -0.3438(9) 0.024(3) Uani 1 1 d U
H34 H 0.0405 0.8299 -0.3289 0.028 Uiso 1 1 calc R
C35 C 0.0264(3) 0.8676(3) -0.2590(8) 0.024(3) Uani 1 1 d .
C36 C 0.0434(3) 0.8653(3) -0.1422(9) 0.024(3) Uani 1 1 d .
C37 C 0.1470(4) 0.9508(4) -0.0239(14) 0.075(2) Uani 1 1 d DU
C38 C 0.1690(4) 0.9686(5) -0.1109(13) 0.074(2) Uani 1 1 d U
C39 C 0.1610(5) 0.9981(5) -0.1378(13) 0.081(3) Uani 1 1 d U
H39 H 0.1430 1.0044 -0.1084 0.097 Uiso 1 1 calc R
C40 C 0.1784(4) 1.0195(4) -0.2080(14) 0.082(3) Uani 1 1 d U
H40 H 0.1728 1.0380 -0.2328 0.099 Uiso 1 1 calc R
C41 C 0.2054(4) 1.0058(4) -0.2289(14) 0.081(3) Uani 1 1 d U
H41 H 0.2199 1.0176 -0.2622 0.097 Uiso 1 1 calc R
C42 C 0.1933(4) 0.9583(4) -0.1610(13) 0.067(2) Uani 1 1 d U
C43 C 0.2001(4) 0.9271(4) -0.1507(12) 0.057(2) Uani 1 1 d U
C44 C 0.2305(4) 0.8878(4) -0.1125(12) 0.063(3) Uani 1 1 d U
H44 H 0.2483 0.8811 -0.0828 0.076 Uiso 1 1 calc R
C45 C 0.2155(4) 0.8671(4) -0.1600(12) 0.064(3) Uani 1 1 d U
H45 H 0.2212 0.8477 -0.1640 0.077 Uiso 1 1 calc R
C46 C 0.1905(4) 0.8779(4) -0.2031(11) 0.056(2) Uani 1 1 d U
H46 H 0.1772 0.8645 -0.2346 0.068 Uiso 1 1 calc R
C47 C 0.1820(3) 0.9076(4) -0.2056(11) 0.047(2) Uani 1 1 d U
C48 C 0.1548(3) 0.9153(3) -0.2694(10) 0.0365(19) Uani 1 1 d U
N1 N 0.0849(2) 1.0567(2) -0.6540(8) 0.028(3) Uani 1 1 d U
N2 N 0.0289(2) 1.0378(2) -0.6096(7) 0.028(3) Uani 1 1 d .
N3 N -0.0279(2) 0.9212(2) -0.1924(6) 0.021(2) Uani 1 1 d .
N4 N -0.0072(2) 0.8940(2) -0.3879(7) 0.021(2) Uani 1 1 d U
N5 N 0.1264(2) 0.8161(2) 0.1086(6) 0.015(2) Uani 1 1 d U
N6 N 0.1614(2) 0.8142(2) 0.3020(7) 0.020(2) Uani 1 1 d U
N7 N 0.2270(3) 0.9176(3) -0.0938(10) 0.065(2) Uani 1 1 d U
N8 N 0.2132(3) 0.9775(4) -0.2067(11) 0.075(3) Uani 1 1 d U
O1 O 0.05772(17) 0.86564(19) 0.3478(5) 0.022(2) Uani 1 1 d .
O2 O 0.08613(18) 0.83522(18) 0.4543(5) 0.026(2) Uani 1 1 d .
O3 O 0.11619(17) 0.89173(16) 0.2479(5) 0.0194(19) Uani 1 1 d .
O4 O 0.12003(18) 0.90323(17) 0.4455(6) 0.026(2) Uani 1 1 d .
O5 O 0.11465(18) 0.96299(17) -0.5135(6) 0.027(2) Uani 1 1 d D
O6 O 0.0717(2) 0.9786(2) -0.4520(8) 0.053(3) Uani 1 1 d D
O7 O 0.07544(18) 0.98109(18) -0.8541(6) 0.024(2) Uani 1 1 d .
O8 O 0.06761(18) 0.94683(16) -0.7162(6) 0.021(2) Uani 1 1 d .
O9 O 0.03010(17) 0.86996(18) -0.0411(5) 0.023(2) Uani 1 1 d .
O10 O 0.06970(19) 0.85860(18) -0.1503(5) 0.025(2) Uani 1 1 d .
O11 O 0.06853(17) 0.93547(17) -0.0490(5) 0.021(2) Uani 1 1 d .
O12 O 0.06246(17) 0.92281(18) -0.2434(6) 0.024(2) Uani 1 1 d .
O13 O 0.09280(19) 0.87453(19) -0.3637(5) 0.032(2) Uani 1 1 d .
H13A H 0.0828 0.8706 -0.2978 0.048 Uiso 1 1 d R
H13B H 0.0832 0.8676 -0.4261 0.048 Uiso 1 1 d R
O14 O 0.05838(17) 0.91567(17) -0.5120(5) 0.0224(19) Uani 1 1 d U
H14A H 0.0436 0.9095 -0.4696 0.034 Uiso 1 1 d R
H14B H 0.0534 0.9318 -0.5481 0.034 Uiso 1 1 d R
O15 O 0.1092(2) 0.9645(2) -0.2448(8) 0.065(3) Uani 1 1 d U
H15A H 0.1218 0.9600 -0.1673 0.097 Uiso 1 1 d R
H15B H 0.1206 0.9832 -0.2780 0.097 Uiso 1 1 d R
O16 O 0.1318(2) 0.9058(2) -0.2257(6) 0.041(2) Uani 1 1 d U
O17 O 0.1551(2) 0.9295(2) -0.3643(6) 0.0333(19) Uani 1 1 d U
O18 O 0.1228(3) 0.9594(3) -0.0215(8) 0.068(3) Uani 1 1 d DU
O19 O 0.1575(3) 0.9308(3) 0.0400(9) 0.085(3) Uani 1 1 d DU
O20 O 0.11157(18) 0.88707(17) -0.0103(6) 0.026(2) Uani 1 1 d .
H20A H 0.0961 0.8769 -0.0280 0.039 Uiso 1 1 d R
H20B H 0.1194 0.8932 -0.0782 0.039 Uiso 1 1 d R
O21 O 0.1309(2) 0.9519(2) 0.2494(6) 0.029(2) Uani 1 1 d DU
O22 O 0.05903(17) 0.89555(17) 0.1402(5) 0.022(2) Uani 1 1 d .
H22A H 0.0497 0.8987 0.2098 0.032 Uiso 1 1 d R
H22B H 0.0462 0.8979 0.0806 0.032 Uiso 1 1 d R
O23 O 0.1087(6) 0.7788(6) -0.477(2) 0.280(12) Uani 1 1 d U
O24 O 0.1919(5) 0.9566(5) 0.2709(17) 0.213(9) Uani 1 1 d U
O25 O 0.2299(4) 0.9754(4) 0.1029(11) 0.130(6) Uani 1 1 d U
O26 O -0.0033(6) 0.9155(6) 0.240(2) 0.286(13) Uani 1 1 d U
O27 O -0.0243(4) 0.8491(4) -0.0034(13) 0.141(6) Uani 1 1 d U
Co1 Co -0.04618(4) 0.91764(4) -0.37187(11) 0.0211(4) Uani 1 1 d .
Dy1 Dy 0.099011(13) 0.927554(13) 0.11680(4) 0.01832(19) Uani 1 1 d .
Dy2 Dy 0.099904(13) 0.924540(13) -0.38400(4) 0.0197(2) Uani 1 1 d .
O28 O 0.0680(2) 1.0027(2) -0.1190(7) 0.047(3) Uani 1 1 d .

loop_
_atom_site_aniso_label
_atom_site_aniso_U_11
_atom_site_aniso_U_22
_atom_site_aniso_U_33
_atom_site_aniso_U_23
_atom_site_aniso_U_13
_atom_site_aniso_U_12
C1 0.012(4) 0.014(5) 0.017(4) -0.001(4) -0.002(3) -0.005(4)
C2 0.013(5) 0.010(4) 0.016(3) -0.001(3) 0.001(3) -0.003(4)
C3 0.023(8) 0.024(8) 0.020(5) 0.008(5) -0.009(5) -0.005(6)
C4 0.010(7) 0.033(9) 0.033(6) -0.002(6) -0.004(5) -0.002(6)
C5 0.028(5) 0.024(5) 0.023(4) 0.010(4) -0.002(4) -0.002(4)
C6 0.024(8) 0.013(7) 0.022(5) 0.000(5) -0.010(5) -0.008(6)
C7 0.027(8) 0.009(7) 0.028(5) 0.006(5) -0.001(5) 0.004(6)
C8 0.033(9) 0.031(9) 0.026(5) -0.004(5) 0.004(6) 0.013(7)
C9 0.031(9) 0.043(10) 0.028(5) -0.012(6) -0.018(6) 0.024(8)
C10 0.031(9) 0.030(9) 0.026(5) -0.013(6) -0.009(6) 0.000(7)
C11 0.020(7) 0.016(7) 0.009(4) -0.001(4) 0.001(4) -0.008(6)
C12 0.016(5) 0.015(5) 0.013(3) -0.002(3) 0.001(3) 0.004(4)
C13 0.032(5) 0.033(5) 0.032(4) -0.004(4) -0.004(4) -0.005(4)
C14 0.026(5) 0.027(5) 0.035(4) -0.002(4) -0.003(4) -0.005(4)
C15 0.031(10) 0.020(9) 0.072(9) -0.002(7) -0.015(7) 0.018(7)
C16 0.023(9) 0.023(9) 0.056(7) 0.009(7) -0.001(7) 0.004(7)
C17 0.049(11) 0.017(8) 0.041(6) 0.007(6) 0.011(7) -0.005(7)
C18 0.021(5) 0.020(5) 0.024(4) 0.003(4) -0.004(4) -0.002(4)
C19 0.023(5) 0.015(5) 0.022(4) -0.005(4) -0.003(4) -0.007(4)
C20 0.009(8) 0.050(11) 0.032(6) 0.003(6) 0.006(5) 0.004(7)
C21 0.020(8) 0.012(7) 0.036(6) 0.006(5) -0.002(6) -0.011(6)
C22 0.021(8) 0.015(7) 0.022(5) 0.001(5) -0.002(5) -0.004(6)
C23 0.028(8) 0.016(8) 0.027(5) 0.006(5) -0.004(6) -0.008(6)
C24 0.027(5) 0.028(5) 0.026(4) -0.007(4) -0.009(4) -0.002(4)
C25 0.006(6) 0.013(7) 0.019(5) 0.005(5) 0.001(5) 0.000(5)
C26 0.029(8) 0.009(7) 0.011(4) -0.003(4) -0.005(5) 0.009(6)
C27 0.023(8) 0.017(8) 0.027(5) -0.009(5) -0.010(5) 0.003(6)
C28 0.018(8) 0.062(11) 0.023(5) -0.012(6) 0.001(5) 0.005(8)
C29 0.017(8) 0.045(10) 0.042(7) 0.003(7) 0.004(6) 0.000(7)
C30 0.022(5) 0.017(5) 0.025(4) 0.000(4) -0.002(4) -0.007(4)
C31 0.025(8) 0.028(8) 0.013(4) 0.002(5) 0.007(5) -0.001(6)
C32 0.029(9) 0.059(11) 0.014(5) -0.006(6) -0.004(5) -0.016(8)
C33 0.030(8) 0.013(7) 0.015(5) -0.003(5) -0.002(5) -0.005(6)
C34 0.018(5) 0.021(5) 0.032(4) -0.002(4) -0.001(4) -0.002(4)
C35 0.020(8) 0.037(9) 0.015(5) 0.007(5) 0.010(5) -0.003(7)
C36 0.015(8) 0.023(8) 0.034(6) -0.011(6) -0.016(6) 0.003(6)
C37 0.077(4) 0.078(3) 0.069(3) 0.002(3) 0.003(3) 0.002(3)
C38 0.074(3) 0.077(3) 0.072(3) -0.001(3) 0.008(3) -0.002(3)
C39 0.079(4) 0.082(4) 0.082(4) -0.002(3) 0.013(3) -0.003(3)
C40 0.082(4) 0.082(4) 0.083(4) -0.005(3) 0.010(3) -0.005(3)
C41 0.077(4) 0.083(4) 0.081(4) -0.001(3) 0.005(3) -0.006(3)
C42 0.066(3) 0.073(3) 0.061(3) -0.005(3) 0.007(3) -0.005(3)
C43 0.056(3) 0.065(3) 0.052(3) 0.000(3) 0.004(3) -0.002(3)
C44 0.061(4) 0.068(4) 0.061(3) 0.000(3) 0.000(3) 0.001(3)
C45 0.062(4) 0.067(4) 0.064(4) 0.003(3) 0.005(3) 0.002(3)
C46 0.055(4) 0.060(4) 0.054(3) 0.005(3) 0.007(3) 0.002(3)
C47 0.047(3) 0.053(3) 0.041(3) 0.001(3) 0.005(3) 0.000(3)
C48 0.035(3) 0.043(3) 0.032(3) 0.005(3) -0.003(3) 0.000(3)
N1 0.022(4) 0.029(5) 0.033(4) 0.000(4) -0.007(4) -0.002(4)
N2 0.024(7) 0.027(7) 0.032(5) -0.010(5) 0.001(5) 0.002(6)
N3 0.025(7) 0.027(7) 0.012(4) 0.001(4) -0.006(4) 0.013(5)
N4 0.021(2) 0.021(2) 0.021(2) -0.0003(10) -0.0004(10) -0.0005(10)
N5 0.020(4) 0.010(4) 0.015(3) -0.006(3) 0.003(3) -0.002(3)
N6 0.021(4) 0.020(4) 0.019(3) 0.007(3) -0.007(3) 0.005(4)
N7 0.060(4) 0.073(4) 0.061(3) -0.002(3) 0.003(3) -0.004(3)
N8 0.073(4) 0.080(4) 0.073(3) -0.003(3) 0.007(3) -0.005(3)
O1 0.016(5) 0.032(6) 0.019(3) -0.002(4) 0.000(3) -0.001(4)
O2 0.026(5) 0.033(6) 0.020(3) 0.001(4) -0.003(3) 0.001(5)
O3 0.027(5) 0.012(5) 0.019(3) 0.008(3) -0.006(3) -0.001(4)
O4 0.024(5) 0.022(5) 0.031(4) -0.002(4) 0.012(4) 0.001(4)
O5 0.032(6) 0.015(5) 0.032(4) 0.005(4) -0.005(4) 0.014(5)
O6 0.062(8) 0.037(7) 0.060(6) -0.002(5) -0.011(6) -0.008(6)
O7 0.019(5) 0.015(5) 0.038(4) 0.002(4) 0.001(4) 0.004(4)
O8 0.029(5) 0.004(5) 0.031(4) -0.002(3) 0.001(4) 0.002(4)
O9 0.023(5) 0.035(6) 0.013(3) 0.002(3) 0.003(3) 0.002(4)
O10 0.033(6) 0.027(6) 0.016(3) 0.004(3) -0.007(4) 0.001(5)
O11 0.022(5) 0.020(5) 0.022(3) -0.001(3) -0.014(4) -0.002(4)
O12 0.012(5) 0.035(6) 0.027(4) -0.006(4) 0.005(3) 0.001(4)
O13 0.036(6) 0.042(6) 0.018(3) 0.001(4) 0.002(4) -0.003(5)
O14 0.020(3) 0.023(3) 0.024(2) 0.0003(18) 0.0003(18) 0.0004(19)
O15 0.058(7) 0.070(7) 0.067(5) -0.046(5) 0.007(5) -0.024(6)
O16 0.037(4) 0.050(4) 0.037(3) 0.014(3) -0.012(3) -0.004(3)
O17 0.033(4) 0.037(4) 0.030(3) 0.004(3) 0.000(3) -0.001(3)
O18 0.067(4) 0.077(4) 0.060(3) 0.005(3) -0.003(3) -0.006(4)
O19 0.087(4) 0.089(4) 0.080(4) 0.002(3) 0.005(3) 0.005(4)
O20 0.028(6) 0.023(5) 0.026(4) 0.005(4) 0.002(4) -0.005(4)
O21 0.040(6) 0.025(5) 0.023(4) 0.007(4) -0.005(4) -0.014(5)
O22 0.020(5) 0.032(6) 0.013(3) 0.009(3) -0.003(3) -0.008(4)
O23 0.280(12) 0.279(12) 0.280(12) -0.001(2) 0.003(2) 0.000(2)
O24 0.213(9) 0.214(9) 0.213(9) -0.001(2) -0.001(2) 0.001(2)
O25 0.129(6) 0.131(6) 0.129(6) -0.001(2) 0.000(2) -0.001(2)
O26 0.283(15) 0.288(15) 0.286(15) 0.005(10) 0.001(9) -0.004(10)
O27 0.140(6) 0.141(6) 0.140(6) 0.001(2) -0.002(2) -0.001(2)
Co1 0.0194(11) 0.0177(10) 0.0261(7) -0.0022(7) -0.0051(7) 0.0009(8)
Dy1 0.0196(4) 0.0185(4) 0.0169(3) 0.0022(2) -0.0019(2) 0.0008(3)
Dy2 0.0159(4) 0.0222(4) 0.0210(3) -0.0071(2) 0.0008(2) -0.0007(3)
O28 0.037(7) 0.041(7) 0.063(6) 0.026(5) 0.017(5) -0.001(5)

loop_
_atom_type_symbol
_atom_type_description
_atom_type_scat_dispersion_real
_atom_type_scat_dispersion_imag
_atom_type_scat_source
C C 0.0033 0.0016 'International Tables Vol C Tables 4.2.6.8 and 6.1.1.4'
H H 0.0000 0.0000 'International Tables Vol C Tables 4.2.6.8 and 6.1.1.4'
Co Co 0.3494 0.9721 'International Tables Vol C Tables 4.2.6.8 and 6.1.1.4'
Dy Dy -0.1892 4.4098 'International Tables Vol C Tables 4.2.6.8 and 6.1.1.4'
N N 0.0061 0.0033 'International Tables Vol C Tables 4.2.6.8 and 6.1.1.4'
O O 0.0106 0.0060 'International Tables Vol C Tables 4.2.6.8 and 6.1.1.4'

loop_
_geom_angle_atom_site_label_1
_geom_angle_atom_site_label_2
_geom_angle_atom_site_label_3
_geom_angle
_geom_angle_site_symmetry_1
_geom_angle_site_symmetry_3
O1 C1 C2 116.4(9) . .
O1 C1 O2 126.0(9) . .
O2 C1 C2 117.5(10) . .
C3 C2 C1 117.6(10) . .
C6 C2 C1 123.3(9) . .
C6 C2 C3 119.1(10) . .
C2 C3 H3 121.0 . .
C4 C3 C2 118.0(12) . .
C4 C3 H3 121.0 . .
C3 C4 H4 120.3 . .
C5 C4 C3 119.3(11) . .
C5 C4 H4 120.3 . .
C4 C5 H5 118.1 . .
N5 C5 C4 123.9(11) . .
N5 C5 H5 118.1 . .
C2 C6 C7 123.9(9) . .
N5 C6 C2 122.0(9) . .
N5 C6 C7 113.9(10) . .
C11 C7 C6 125.2(11) . .
N6 C7 C6 111.8(10) . .
N6 C7 C11 122.8(11) . .
C9 C8 H8 118.4 . .
N6 C8 H8 118.4 . .
N6 C8 C9 123.3(12) . .
C8 C9 H9 120.9 . .
C8 C9 C10 118.2(11) . .
C10 C9 H9 120.9 . .
C9 C10 H10 120.6 . .
C11 C10 C9 118.9(10) . .
C11 C10 H10 120.6 . .
C7 C11 C10 117.8(11) . .
C7 C11 C12 124.1(9) . .
C10 C11 C12 117.9(10) . .
O3 C12 C11 116.0(9) . .
O4 C12 C11 117.9(8) . .
O4 C12 O3 126.0(11) . .
C14 C13 Dy2 164.3(9) . .
O5 C13 C14 115.4(11) . .
O5 C13 Dy2 50.5(6) . .
O6 C13 C14 119.1(12) . .
O6 C13 O5 125.5(13) . .
O6 C13 Dy2 75.1(8) . .
C15 C14 C13 116.8(12) . .
C18 C14 C13 123.4(12) . .
C18 C14 C15 119.4(12) . .
C14 C15 H15 121.1 . .
C16 C15 C14 117.9(13) . .
C16 C15 H15 121.1 . .
C15 C16 H16 120.9 . .
C15 C16 C17 118.2(13) . .
C17 C16 H16 120.9 . .
C16 C17 H17 118.0 . .
N1 C17 C16 123.9(13) . .
N1 C17 H17 118.0 . .
C14 C18 C19 124.8(12) . .
N1 C18 C14 121.2(12) . .
N1 C18 C19 113.9(11) . .
C23 C19 C18 125.1(12) . .
N2 C19 C18 115.4(10) . .
N2 C19 C23 119.5(12) . .
C21 C20 H20 120.0 . .
N2 C20 H20 120.0 . .
N2 C20 C21 120.1(13) . .
C20 C21 H21 120.1 . .
C22 C21 C20 119.8(12) . .
C22 C21 H21 120.1 . .
C21 C22 H22 120.0 . .
C23 C22 C21 120.1(11) . .
C23 C22 H22 120.0 . .
C19 C23 C24 120.4(11) . .
C22 C23 C19 118.8(12) . .
C22 C23 C24 120.4(11) . .
C23 C24 Dy1 170.4(9) . 1_554
O7 C24 C23 118.2(11) . .
O7 C24 O8 124.2(12) . .
O7 C24 Dy1 66.9(7) . 1_554
O8 C24 C23 117.5(10) . .
O8 C24 Dy1 57.4(6) . 1_554
O11 C25 C26 118.4(9) . .
O11 C25 O12 125.4(10) . .
O12 C25 C26 116.2(9) . .
C27 C26 C25 118.5(10) . .
C30 C26 C25 125.6(10) . .
C30 C26 C27 115.8(11) . .
C26 C27 H27 119.8 . .
C28 C27 C26 120.4(11) . .
C28 C27 H27 119.8 . .
C27 C28 H28 120.3 . .
C27 C28 C29 119.4(12) . .
C29 C28 H28 120.3 . .
C28 C29 H29 118.9 . .
C28 C29 N3 122.2(13) . .
N3 C29 H29 118.9 . .
C26 C30 C31 125.8(11) . .
N3 C30 C26 124.2(11) . .
N3 C30 C31 110.0(10) . .
C35 C31 C30 126.4(9) . .
N4 C31 C30 112.1(10) . .
N4 C31 C35 121.5(10) . .
C33 C32 H32 117.7 . .
C33 C32 N4 124.5(10) . .
N4 C32 H32 117.7 . .
C32 C33 H33 120.3 . .
C32 C33 C34 119.3(10) . .
C34 C33 H33 120.3 . .
C33 C34 H34 120.4 . .
C35 C34 C33 119.2(12) . .
C35 C34 H34 120.4 . .
C31 C35 C36 120.8(10) . .
C34 C35 C31 119.7(10) . .
C34 C35 C36 119.5(11) . .
O9 C36 C35 118.7(11) . .
O10 C36 C35 117.1(10) . .
O10 C36 O9 124.2(10) . .
C38 C37 Dy1 168.6(12) . .
O18 C37 C38 115.8(16) . .
O18 C37 O19 126.6(17) . .
O18 C37 Dy1 52.8(9) . .
O19 C37 C38 117.4(16) . .
O19 C37 Dy1 74.0(10) . .
C39 C38 C37 115.9(17) . .
C42 C38 C37 126.2(19) . .
C42 C38 C39 117.9(19) . .
C38 C39 H39 116.9 . .
C38 C39 C40 126.2(19) . .
C40 C39 H39 116.9 . .
C39 C40 H40 127.3 . .
C41 C40 C39 105.4(19) . .
C41 C40 H40 127.3 . .
C40 C41 H41 115.7 . .
N8 C41 C40 129(2) . .
N8 C41 H41 115.7 . .
C38 C42 C43 119.5(18) . .
C38 C42 N8 118.7(19) . .
N8 C42 C43 121.2(17) . .
C47 C43 C42 118.4(16) . .
C47 C43 N7 120.9(17) . .
N7 C43 C42 120.4(16) . .
C45 C44 H44 111.8 . .
C45 C44 N7 136(2) . .
N7 C44 H44 111.8 . .
C44 C45 H45 125.3 . .
C44 C45 C46 109.3(19) . .
C46 C45 H45 125.3 . .
C45 C46 H46 116.6 . .
C45 C46 C47 126.8(17) . .
C47 C46 H46 116.6 . .
C43 C47 C46 117.0(16) . .
C43 C47 C48 124.8(16) . .
C46 C47 C48 118.2(14) . .
C47 C48 Dy2 174.0(11) . .
O16 C48 C47 116.9(11) . .
O16 C48 Dy2 58.0(7) . .
O17 C48 C47 121.5(13) . .
O17 C48 O16 121.5(13) . .
O17 C48 Dy2 63.6(7) . .
C17 N1 C18 119.1(12) . .
C17 N1 Co1 123.4(10) . 9_574
C18 N1 Co1 110.0(8) . 9_574
C19 N2 C20 121.4(11) . .
C19 N2 Co1 109.2(8) . 9_574
C20 N2 Co1 123.1(9) . 9_574
C29 N3 Co1 121.7(8) . .
C30 N3 C29 117.4(10) . .
C30 N3 Co1 111.5(7) . .
C31 N4 Co1 114.0(7) . .
C32 N4 C31 115.7(10) . .
C32 N4 Co1 123.5(8) . .
C5 N5 C6 117.7(10) . .
C5 N5 Co1 123.0(8) . 10_565
C6 N5 Co1 114.5(7) . 10_565
C7 N6 Co1 112.2(6) . 10_565
C8 N6 C7 118.2(10) . .
C8 N6 Co1 122.4(8) . 10_565
C44 N7 C43 109.2(14) . .
C42 N8 C41 120.4(17) . .
C12 O3 Dy1 143.9(7) . .
C12 O4 Dy2 162.6(8) . 1_556
C13 O5 Dy2 105.3(8) . .
C13 O6 Dy2 80.8(8) . .
C24 O7 Dy1 88.1(8) . 1_554
C24 O8 Dy1 97.4(7) . 1_554
C25 O11 Dy1 157.8(8) . .
C25 O12 Dy2 148.3(7) . .
H13A O13 H13B 108.1 . .
Dy2 O13 H13A 110.7 . .
Dy2 O13 H13B 110.8 . .
H14A O14 H14B 108.2 . .
Dy2 O14 H14A 111.0 . .
Dy2 O14 H14B 109.5 . .
H15A O15 H15B 99.5 . .
Dy2 O15 H15A 117.3 . .
Dy2 O15 H15B 118.5 . .
C48 O16 Dy2 96.4(7) . .
C48 O17 Dy2 90.9(8) . .
C37 O18 Dy1 104.0(11) . .
C37 O19 Dy1 80.7(10) . .
H20A O20 H20B 108.5 . .
Dy1 O20 H20A 110.5 . .
Dy1 O20 H20B 110.4 . .
H21A O21 H21B 111(4) . .
Dy1 O21 H21A 108(7) . .
Dy1 O21 H21B 109(10) . .
H22A O22 H22B 107.5 . .
Dy1 O22 H22A 111.5 . .
Dy1 O22 H22B 110.9 . .
N1 Co1 N2 78.6(4) 9_574 9_574
N1 Co1 N3 99.2(3) 9_574 .
N1 Co1 N6 83.0(3) 9_574 12_665
N3 Co1 N2 82.8(4) . 9_574
N3 Co1 N6 176.7(4) . 12_665
N4 Co1 N1 176.4(4) . 9_574
N4 Co1 N2 99.5(4) . 9_574
N4 Co1 N3 77.5(3) . .
N4 Co1 N5 84.9(4) . 12_665
N4 Co1 N6 100.3(3) . 12_665
N5 Co1 N1 97.1(4) 12_665 9_574
N5 Co1 N2 175.3(4) 12_665 9_574
N5 Co1 N3 99.9(3) 12_665 .
N5 Co1 N6 77.3(3) 12_665 12_665
N6 Co1 N2 100.1(3) 12_665 9_574
C37 Dy1 C24 114.3(4) . 1_556
O3 Dy1 C24 112.9(3) . 1_556
O3 Dy1 C37 109.6(4) . .
O3 Dy1 O7 134.8(2) . 1_556
O3 Dy1 O8 89.4(2) . 1_556
O3 Dy1 O11 143.2(3) . .
O3 Dy1 O18 132.5(3) . .
O3 Dy1 O19 84.3(3) . .
O3 Dy1 O20 74.5(2) . .
O3 Dy1 O21 74.9(3) . .
O3 Dy1 O22 75.9(3) . .
O7 Dy1 C24 25.1(3) 1_556 1_556
O7 Dy1 C37 91.9(4) 1_556 .
O7 Dy1 O19 111.6(3) 1_556 .
O8 Dy1 C24 25.2(3) 1_556 1_556
O8 Dy1 C37 134.6(4) 1_556 .
O8 Dy1 O7 50.2(2) 1_556 1_556
O8 Dy1 O19 138.7(3) 1_556 .
O11 Dy1 C24 85.6(3) . 1_556
O11 Dy1 C37 88.9(4) . .
O11 Dy1 O7 73.2(2) . 1_556
O11 Dy1 O8 100.1(3) . 1_556
O11 Dy1 O18 71.3(3) . .
O11 Dy1 O19 109.2(3) . .
O11 Dy1 O20 78.9(3) . .
O11 Dy1 O21 141.9(3) . .
O11 Dy1 O22 73.5(2) . .
O18 Dy1 C24 97.2(4) . 1_556
O18 Dy1 C37 23.2(3) . .
O18 Dy1 O7 72.6(3) . 1_556
O18 Dy1 O8 121.3(3) . 1_556
O18 Dy1 O19 48.4(3) . .
O18 Dy1 O20 89.5(3) . .
O19 Dy1 C24 128.8(4) . 1_556
O19 Dy1 C37 25.3(3) . .
O20 Dy1 C24 160.2(3) . 1_556
O20 Dy1 C37 77.9(4) . .
O20 Dy1 O7 150.5(2) . 1_556
O20 Dy1 O8 147.5(3) . 1_556
O20 Dy1 O19 68.7(3) . .
O21 Dy1 C24 74.1(4) . 1_556
O21 Dy1 C37 71.6(4) . .
O21 Dy1 O7 75.1(3) . 1_556
O21 Dy1 O8 74.5(3) . 1_556
O21 Dy1 O18 79.6(3) . .
O21 Dy1 O19 64.4(3) . .
O21 Dy1 O20 125.6(3) . .
O21 Dy1 O22 135.3(2) . .
O22 Dy1 C24 87.3(3) . 1_556
O22 Dy1 C37 151.3(4) . .
O22 Dy1 O7 103.9(3) . 1_556
O22 Dy1 O8 72.1(3) . 1_556
O22 Dy1 O18 144.0(3) . .
O22 Dy1 O19 143.6(3) . .
O22 Dy1 O20 76.6(3) . .
C48 Dy2 C13 113.9(4) . .
C48 Dy2 O6 129.5(3) . .
O4 Dy2 C13 92.2(3) 1_554 .
O4 Dy2 C48 86.7(3) 1_554 .
O4 Dy2 O5 73.3(3) 1_554 .
O4 Dy2 O6 109.4(3) 1_554 .
O4 Dy2 O12 145.7(3) 1_554 .
O4 Dy2 O13 73.5(3) 1_554 .
O4 Dy2 O14 76.6(3) 1_554 .
O4 Dy2 O15 139.7(3) 1_554 .
O4 Dy2 O16 101.1(3) 1_554 .
O4 Dy2 O17 73.1(3) 1_554 .
O5 Dy2 C13 24.2(3) . .
O5 Dy2 C48 97.2(3) . .
O5 Dy2 O6 48.2(3) . .
O5 Dy2 O14 90.0(3) . .
O5 Dy2 O15 76.5(3) . .
O5 Dy2 O16 121.5(3) . .
O5 Dy2 O17 72.6(3) . .
O6 Dy2 C13 24.0(2) . .
O12 Dy2 C13 105.9(3) . .
O12 Dy2 C48 110.8(3) . .
O12 Dy2 O5 129.8(3) . .
O12 Dy2 O6 82.5(3) . .
O12 Dy2 O13 78.4(3) . .
O12 Dy2 O14 78.3(3) . .
O12 Dy2 O15 74.6(3) . .
O12 Dy2 O16 87.5(3) . .
O12 Dy2 O17 133.1(2) . .
O13 Dy2 C13 154.9(3) . .
O13 Dy2 C48 86.3(4) . .
O13 Dy2 O5 146.3(2) . .
O13 Dy2 O6 143.8(3) . .
O13 Dy2 O14 77.2(3) . .
O13 Dy2 O15 135.2(3) . .
O13 Dy2 O16 70.6(3) . .
O13 Dy2 O17 102.6(3) . .
O14 Dy2 C13 79.5(3) . .
O14 Dy2 C48 159.2(3) . .
O14 Dy2 O6 68.9(3) . .
O14 Dy2 O15 129.5(3) . .
O14 Dy2 O16 146.8(3) . .
O14 Dy2 O17 148.3(2) . .
O15 Dy2 C13 68.4(4) . .
O15 Dy2 C48 71.2(4) . .
O15 Dy2 O6 66.0(3) . .
O15 Dy2 O16 73.1(4) . .
O15 Dy2 O17 72.9(3) . .
O16 Dy2 C13 133.5(3) . .
O16 Dy2 C48 25.6(3) . .
O16 Dy2 O6 139.1(3) . .
O16 Dy2 O17 51.2(3) . .
O17 Dy2 C13 92.4(3) . .
O17 Dy2 C48 25.6(3) . .
O17 Dy2 O6 112.9(3) . .

loop_
_geom_bond_atom_site_label_1
_geom_bond_atom_site_label_2
_geom_bond_distance
_geom_bond_site_symmetry_2
C1 C2 1.530(13) .
C1 O1 1.254(13) .
C1 O2 1.260(11) .
C2 C3 1.406(14) .
C2 C6 1.386(15) .
C3 H3 0.9300 .
C3 C4 1.394(14) .
C4 H4 0.9300 .
C4 C5 1.362(16) .
C5 H5 0.9300 .
C5 N5 1.340(13) .
C6 C7 1.501(15) .
C6 N5 1.367(12) .
C7 C11 1.393(15) .
C7 N6 1.346(13) .
C8 H8 0.9300 .
C8 C9 1.375(15) .
C8 N6 1.343(14) .
C9 H9 0.9300 .
C9 C10 1.413(16) .
C10 H10 0.9300 .
C10 C11 1.401(14) .
C11 C12 1.511(15) .
C12 O3 1.262(10) .
C12 O4 1.255(11) .
C13 C14 1.527(17) .
C13 O5 1.259(12) .
C13 O6 1.219(12) .
C13 Dy2 2.958(13) .
C14 C15 1.403(17) .
C14 C18 1.393(17) .
C15 H15 0.9300 .
C15 C16 1.402(17) .
C16 H16 0.9300 .
C16 C17 1.427(18) .
C17 H17 0.9300 .
C17 N1 1.271(16) .
C18 C19 1.463(16) .
C18 N1 1.387(15) .
C19 C23 1.426(16) .
C19 N2 1.339(15) .
C20 H20 0.9300 .
C20 C21 1.380(17) .
C20 N2 1.355(15) .
C21 H21 0.9300 .
C21 C22 1.379(15) .
C22 H22 0.9300 .
C22 C23 1.367(16) .
C23 C24 1.544(17) .
C24 O7 1.245(12) .
C24 O8 1.259(14) .
C24 Dy1 2.937(13) 1_554
C25 C26 1.471(16) .
C25 O11 1.233(11) .
C25 O12 1.280(11) .
C26 C27 1.447(14) .
C26 C30 1.381(15) .
C27 H27 0.9300 .
C27 C28 1.363(16) .
C28 H28 0.9300 .
C28 C29 1.376(16) .
C29 H29 0.9300 .
C29 N3 1.379(14) .
C30 C31 1.513(15) .
C30 N3 1.359(14) .
C31 C35 1.397(16) .
C31 N4 1.378(12) .
C32 H32 0.9300 .
C32 C33 1.343(16) .
C32 N4 1.361(14) .
C33 H33 0.9300 .
C33 C34 1.377(14) .
C34 H34 0.9300 .
C34 C35 1.357(15) .
C35 C36 1.507(14) .
C36 O9 1.287(12) .
C36 O10 1.247(14) .
C37 C38 1.61(2) .
C37 O18 1.175(14) .
C37 O19 1.252(14) .
C37 Dy1 2.893(17) .
C38 C39 1.44(3) .
C38 C42 1.33(2) .
C39 H39 0.9300 .
C39 C40 1.48(2) .
C40 H40 0.9300 .
C40 C41 1.41(2) .
C41 H41 0.9300 .
C41 N8 1.37(2) .
C42 C43 1.47(2) .
C42 N8 1.37(2) .
C43 C47 1.36(2) .
C43 N7 1.45(2) .
C44 H44 0.9300 .
C44 C45 1.28(2) .
C44 N7 1.39(2) .
C45 H45 0.9300 .
C45 C46 1.34(2) .
C46 H46 0.9300 .
C46 C47 1.42(2) .
C47 C48 1.474(18) .
C48 O16 1.238(15) .
C48 O17 1.230(13) .
C48 Dy2 2.848(14) .
N1 Co1 2.147(11) 9_574
N2 Co1 2.202(11) 9_574
N3 Co1 2.151(8) .
N4 Co1 2.099(10) .
N5 Co1 2.104(10) 10_565
N6 Co1 2.165(8) 10_565
O3 Dy1 2.324(7) .
O4 Dy2 2.308(7) 1_556
O5 Dy2 2.366(8) .
O6 Dy2 2.896(10) .
O7 Dy1 2.702(8) 1_554
O8 Dy1 2.496(7) 1_554
O11 Dy1 2.326(6) .
O12 Dy2 2.312(7) .
O13 H13A 0.8759 .
O13 H13B 0.8761 .
O13 Dy2 2.328(9) .
O14 H14A 0.8712 .
O14 H14B 0.8695 .
O14 Dy2 2.403(7) .
O15 H15A 1.0505 .
O15 H15B 1.0686 .
O15 Dy2 2.427(9) .
O16 Dy2 2.430(8) .
O17 Dy2 2.550(9) .
O18 Dy1 2.375(10) .
O19 Dy1 2.818(12) .
O20 H20A 0.8729 .
O20 H20B 0.8743 .
O20 Dy1 2.395(7) .
O21 H21A 0.84(2) .
O21 H21B 0.85(2) .
O21 Dy1 2.347(8) .
O22 H22A 0.8872 .
O22 H22B 0.8865 .
O22 Dy1 2.363(8) .
Co1 N1 2.147(11) 9_574
Co1 N2 2.202(11) 9_574
Co1 N5 2.104(10) 12_665
Co1 N6 2.165(8) 12_665
Dy1 C24 2.937(13) 1_556
Dy1 O7 2.702(8) 1_556
Dy1 O8 2.496(7) 1_556
Dy2 O4 2.308(7) 1_554

loop_
_geom_torsion_atom_site_label_1
_geom_torsion_atom_site_label_2
_geom_torsion_atom_site_label_3
_geom_torsion_atom_site_label_4
_geom_torsion
_geom_torsion_site_symmetry_4
C1 C2 C3 C4 -178.4(10) .
C1 C2 C6 C7 2.9(18) .
C1 C2 C6 N5 176.8(10) .
C2 C3 C4 C5 1.8(18) .
C2 C6 C7 C11 -46.5(17) .
C2 C6 C7 N6 138.9(12) .
C2 C6 N5 C5 1.1(16) .
C2 C6 N5 Co1 -155.0(9) 10_565
C3 C2 C6 C7 -174.9(10) .
C3 C2 C6 N5 -1.0(18) .
C3 C4 C5 N5 -1.8(19) .
C4 C5 N5 C6 0.3(17) .
C4 C5 N5 Co1 154.3(10) 10_565
C6 C2 C3 C4 -0.5(17) .
C6 C7 C11 C10 175.3(11) .
C6 C7 C11 C12 -10.8(17) .
C6 C7 N6 C8 -176.1(10) .
C6 C7 N6 Co1 33.0(11) 10_565
C7 C6 N5 C5 175.6(10) .
C7 C6 N5 Co1 19.5(12) 10_565
C7 C11 C12 O3 -30.2(16) .
C7 C11 C12 O4 154.4(11) .
C8 C9 C10 C11 4.0(18) .
C9 C8 N6 C7 -0.6(18) .
C9 C8 N6 Co1 147.1(10) 10_565
C9 C10 C11 C7 3.7(16) .
C9 C10 C11 C12 -170.6(10) .
C10 C11 C12 O3 143.7(10) .
C10 C11 C12 O4 -31.7(15) .
C11 C7 N6 C8 9.1(16) .
C11 C7 N6 Co1 -141.8(8) 10_565
C11 C12 O3 Dy1 -160.3(8) .
C11 C12 O4 Dy2 -93(3) 1_556
C12 O3 Dy1 C24 -31.0(13) 1_556
C12 O3 Dy1 C37 97.6(13) .
C12 O3 Dy1 O7 -16.1(14) 1_556
C12 O3 Dy1 O8 -40.2(12) 1_556
C12 O3 Dy1 O11 -146.3(11) .
C12 O3 Dy1 O18 93.8(13) .
C12 O3 Dy1 O19 98.9(12) .
C12 O3 Dy1 O20 168.4(13) .
C12 O3 Dy1 O21 34.0(12) .
C12 O3 Dy1 O22 -111.8(12) .
C13 C14 C15 C16 -168.7(11) .
C13 C14 C18 C19 -10.2(18) .
C13 C14 C18 N1 165.2(10) .
C13 O5 Dy2 C48 -135.8(8) .
C13 O5 Dy2 O4 139.8(8) 1_554
C13 O5 Dy2 O6 2.6(7) .
C13 O5 Dy2 O12 -10.9(8) .
C13 O5 Dy2 O13 130.2(8) .
C13 O5 Dy2 O14 63.7(7) .
C13 O5 Dy2 O15 -67.1(8) .
C13 O5 Dy2 O16 -127.3(7) .
C13 O5 Dy2 O17 -143.1(8) .
C13 O6 Dy2 C48 56.0(8) .
C13 O6 Dy2 O4 -46.3(8) 1_554
C13 O6 Dy2 O5 -2.6(7) .
C13 O6 Dy2 O12 166.9(7) .
C13 O6 Dy2 O13 -134.6(7) .
C13 O6 Dy2 O14 -112.8(7) .
C13 O6 Dy2 O15 90.5(8) .
C13 O6 Dy2 O16 89.5(8) .
C13 O6 Dy2 O17 33.0(8) .
C14 C13 O5 Dy2 172.0(7) .
C14 C13 O6 Dy2 -173.1(10) .
C14 C13 Dy2 C48 21(3) .
C14 C13 Dy2 O4 -66(3) 1_554
C14 C13 Dy2 O5 -28(2) .
C14 C13 Dy2 O6 157(3) .
C14 C13 Dy2 O12 143(3) .
C14 C13 Dy2 O13 -120(3) .
C14 C13 Dy2 O14 -142(3) .
C14 C13 Dy2 O15 78(3) .
C14 C13 Dy2 O16 42(3) .
C14 C13 Dy2 O17 7(3) .
C14 C15 C16 C17 0.1(18) .
C14 C18 C19 C23 -47.3(16) .
C14 C18 C19 N2 132.7(12) .
C14 C18 N1 C17 5.6(16) .
C14 C18 N1 Co1 -145.3(9) 9_574
C15 C14 C18 C19 177.5(10) .
C15 C14 C18 N1 -7.0(17) .
C15 C16 C17 N1 -1.6(19) .
C16 C17 N1 C18 -1.2(18) .
C16 C17 N1 Co1 145.6(10) 9_574
C18 C14 C15 C16 4.0(18) .
C18 C19 C23 C22 175.3(10) .
C18 C19 C23 C24 -12.2(15) .
C18 C19 N2 C20 -176.7(10) .
C18 C19 N2 Co1 30.5(11) 9_574
C19 C18 N1 C17 -178.5(9) .
C19 C18 N1 Co1 30.6(10) 9_574
C19 C23 C24 O7 -65.9(14) .
C19 C23 C24 O8 119.1(12) .
C19 C23 C24 Dy1 175(4) 1_554
C20 C21 C22 C23 3.0(16) .
C21 C20 N2 C19 1.3(16) .
C21 C20 N2 Co1 150.3(8) 9_574
C21 C22 C23 C19 1.5(15) .
C21 C22 C23 C24 -171.0(10) .
C22 C23 C24 O7 106.5(13) .
C22 C23 C24 O8 -68.4(14) .
C22 C23 C24 Dy1 -13(5) 1_554
C23 C19 N2 C20 3.3(15) .
C23 C19 N2 Co1 -149.5(8) 9_574
C23 C24 O7 Dy1 -170.9(9) 1_554
C23 C24 O8 Dy1 170.6(8) 1_554
C25 C26 C27 C28 173.3(11) .
C25 C26 C30 C31 12.1(18) .
C25 C26 C30 N3 -167.4(11) .
C25 O11 Dy1 C24 -137.4(19) 1_556
C25 O11 Dy1 C37 108(2) .
C25 O11 Dy1 O3 -14(2) .
C25 O11 Dy1 O7 -160(2) 1_556
C25 O11 Dy1 O8 -116.7(19) 1_556
C25 O11 Dy1 O18 124(2) .
C25 O11 Dy1 O19 92.9(19) .
C25 O11 Dy1 O20 30.2(19) .
C25 O11 Dy1 O21 165.5(18) .
C25 O11 Dy1 O22 -49.0(19) .
C25 O12 Dy2 C13 -84.0(14) .
C25 O12 Dy2 C48 40.0(15) .
C25 O12 Dy2 O4 156.7(13) 1_554
C25 O12 Dy2 O5 -79.4(14) .
C25 O12 Dy2 O6 -89.5(14) .
C25 O12 Dy2 O13 121.4(14) .
C25 O12 Dy2 O14 -159.5(14) .
C25 O12 Dy2 O15 -22.5(14) .
C25 O12 Dy2 O16 50.7(14) .
C25 O12 Dy2 O17 25.0(16) .
C26 C25 O11 Dy1 104(2) .
C26 C25 O12 Dy2 157.0(10) .
C26 C27 C28 C29 -5(2) .
C26 C30 C31 C35 45.3(18) .
C26 C30 C31 N4 -137.0(11) .
C26 C30 N3 C29 -5.8(17) .
C26 C30 N3 Co1 141.4(9) .
C27 C26 C30 C31 -172.4(10) .
C27 C26 C30 N3 8.0(17) .
C27 C28 C29 N3 7(2) .
C28 C29 N3 C30 -2.2(18) .
C28 C29 N3 Co1 -146.0(10) .
C29 N3 Co1 N1 -13.0(10) 9_574
C29 N3 Co1 N2 64.1(10) 9_574
C29 N3 Co1 N4 165.6(10) .
C29 N3 Co1 N5 -112.0(10) 12_665
C29 N3 Co1 N6 -145(6) 12_665
C30 C26 C27 C28 -2.5(17) .
C30 C31 C35 C34 175.5(11) .
C30 C31 C35 C36 -3.9(18) .
C30 C31 N4 C32 -177.5(10) .
C30 C31 N4 Co1 -25.3(12) .
C30 N3 Co1 N1 -158.7(9) 9_574
C30 N3 Co1 N2 -81.5(9) 9_574
C30 N3 Co1 N4 19.9(9) .
C30 N3 Co1 N5 102.3(9) 12_665
C30 N3 Co1 N6 70(7) 12_665
C31 C30 N3 C29 174.6(9) .
C31 C30 N3 Co1 -38.1(11) .
C31 C35 C36 O9 46.8(17) .
C31 C35 C36 O10 -134.0(13) .
C31 N4 Co1 N1 27(7) 9_574
C31 N4 Co1 N2 84.5(8) 9_574
C31 N4 Co1 N3 4.2(8) .
C31 N4 Co1 N5 -97.2(8) 12_665
C31 N4 Co1 N6 -173.3(8) 12_665
C32 C33 C34 C35 -2.0(18) .
C32 N4 Co1 N1 177(55) 9_574
C32 N4 Co1 N2 -125.7(9) 9_574
C32 N4 Co1 N3 153.9(10) .
C32 N4 Co1 N5 52.5(9) 12_665
C32 N4 Co1 N6 -23.5(10) 12_665
C33 C32 N4 C31 0.5(17) .
C33 C32 N4 Co1 -148.8(10) .
C33 C34 C35 C31 2.8(17) .
C33 C34 C35 C36 -177.8(11) .
C34 C35 C36 O9 -132.6(12) .
C34 C35 C36 O10 46.6(17) .
C35 C31 N4 C32 0.3(16) .
C35 C31 N4 Co1 152.5(9) .
C37 C38 C39 C40 175.5(15) .
C37 C38 C42 C43 8(3) .
C37 C38 C42 N8 -163.9(15) .
C37 O18 Dy1 C24 139.5(12) 1_556
C37 O18 Dy1 O3 9.1(14) .
C37 O18 Dy1 O7 144.8(12) 1_556
C37 O18 Dy1 O8 131.9(12) 1_556
C37 O18 Dy1 O11 -137.6(13) .
C37 O18 Dy1 O19 2.4(11) .
C37 O18 Dy1 O20 -59.1(12) .
C37 O18 Dy1 O21 67.3(12) .
C37 O18 Dy1 O22 -125.3(11) .
C37 O19 Dy1 C24 -62.2(11) 1_556
C37 O19 Dy1 O3 -177.2(11) .
C37 O19 Dy1 O7 -40.9(11) 1_556
C37 O19 Dy1 O8 -94.6(11) 1_556
C37 O19 Dy1 O11 38.0(11) .
C37 O19 Dy1 O18 -2.2(11) .
C37 O19 Dy1 O20 107.3(11) .
C37 O19 Dy1 O21 -101.2(11) .
C37 O19 Dy1 O22 126.1(10) .
C38 C37 O18 Dy1 -179.5(11) .
C38 C37 O19 Dy1 178.5(15) .
C38 C37 Dy1 C24 -43(6) 1_556
C38 C37 Dy1 O3 -170(6) .
C38 C37 Dy1 O7 -31(6) 1_556
C38 C37 Dy1 O8 -61(6) 1_556
C38 C37 Dy1 O11 42(6) .
C38 C37 Dy1 O18 2(5) .
C38 C37 Dy1 O19 -173(7) .
C38 C37 Dy1 O20 121(6) .
C38 C37 Dy1 O21 -105(6) .
C38 C37 Dy1 O22 93(6) .
C38 C39 C40 C41 -7(2) .
C38 C42 C43 C47 65(2) .
C38 C42 C43 N7 -121.5(18) .
C38 C42 N8 C41 -16(2) .
C39 C38 C42 C43 -171.0(15) .
C39 C38 C42 N8 18(3) .
C39 C40 C41 N8 9(2) .
C40 C41 N8 C42 2(3) .
C42 C38 C39 C40 -6(3) .
C42 C43 C47 C46 174.6(13) .
C42 C43 C47 C48 -4(2) .
C42 C43 N7 C44 -170.6(13) .
C43 C42 N8 C41 172.4(14) .
C43 C47 C48 O16 -116.0(17) .
C43 C47 C48 O17 66.9(19) .
C43 C47 C48 Dy2 -146(8) .
C44 C45 C46 C47 4(2) .
C45 C44 N7 C43 -5(3) .
C45 C46 C47 C43 -5(2) .
C45 C46 C47 C48 173.3(13) .
C46 C47 C48 O16 65.7(17) .
C46 C47 C48 O17 -111.4(16) .
C46 C47 C48 Dy2 35(9) .
C47 C43 N7 C44 3.2(19) .
C47 C48 O16 Dy2 -176.4(11) .
C47 C48 O17 Dy2 176.3(12) .
C47 C48 Dy2 C13 177(9) .
C47 C48 Dy2 O4 -92(9) 1_554
C47 C48 Dy2 O5 -165(9) .
C47 C48 Dy2 O6 155(9) .
C47 C48 Dy2 O12 58(9) .
C47 C48 Dy2 O13 -19(9) .
C47 C48 Dy2 O14 -56(9) .
C47 C48 Dy2 O15 122(9) .
C47 C48 Dy2 O16 32(8) .
C47 C48 Dy2 O17 -149(9) .
C48 O16 Dy2 C13 -46.7(10) .
C48 O16 Dy2 O4 57.1(9) 1_554
C48 O16 Dy2 O5 -19.9(9) .
C48 O16 Dy2 O6 -80.8(9) .
C48 O16 Dy2 O12 -156.4(9) .
C48 O16 Dy2 O13 125.1(9) .
C48 O16 Dy2 O14 139.6(8) .
C48 O16 Dy2 O15 -81.7(9) .
C48 O16 Dy2 O17 -0.4(8) .
C48 O17 Dy2 C13 148.7(8) .
C48 O17 Dy2 O4 -119.7(8) 1_554
C48 O17 Dy2 O5 163.0(8) .
C48 O17 Dy2 O6 135.9(8) .
C48 O17 Dy2 O12 34.2(9) .
C48 O17 Dy2 O13 -51.6(8) .
C48 O17 Dy2 O14 -137.5(8) .
C48 O17 Dy2 O15 82.2(8) .
C48 O17 Dy2 O16 0.4(8) .
N1 C18 C19 C23 136.9(11) .
N1 C18 C19 N2 -43.1(13) .
N2 C19 C23 C22 -4.7(15) .
N2 C19 C23 C24 167.9(10) .
N2 C20 C21 C22 -4.5(16) .
N3 C30 C31 C35 -135.1(12) .
N3 C30 C31 N4 42.5(13) .
N4 C31 C35 C34 -2.0(18) .
N4 C31 C35 C36 178.6(11) .
N4 C32 C33 C34 0.3(19) .
N5 C6 C7 C11 139.2(11) .
N5 C6 C7 N6 -35.5(13) .
N6 C7 C11 C10 -10.6(16) .
N6 C7 C11 C12 163.3(10) .
N6 C8 C9 C10 -5.8(19) .
N7 C43 C47 C46 1(2) .
N7 C43 C47 C48 -177.7(12) .
N7 C44 C45 C46 1(3) .
N8 C42 C43 C47 -124.2(17) .
N8 C42 C43 N7 50(2) .
O1 C1 C2 C3 -51.8(14) .
O1 C1 C2 C6 130.4(12) .
O2 C1 C2 C3 131.2(11) .
O2 C1 C2 C6 -46.6(16) .
O3 C12 O4 Dy2 92(3) 1_556
O4 C12 O3 Dy1 15(2) .
O5 C13 C14 C15 -39.6(15) .
O5 C13 C14 C18 148.0(11) .
O5 C13 O6 Dy2 4.5(12) .
O5 C13 Dy2 C48 49.2(8) .
O5 C13 Dy2 O4 -38.2(7) 1_554
O5 C13 Dy2 O6 -175.2(12) .
O5 C13 Dy2 O12 171.3(7) .
O5 C13 Dy2 O13 -92.1(10) .
O5 C13 Dy2 O14 -114.2(7) .
O5 C13 Dy2 O15 105.5(8) .
O5 C13 Dy2 O16 69.3(8) .
O5 C13 Dy2 O17 35.0(7) .
O6 C13 C14 C15 138.3(13) .
O6 C13 C14 C18 -34.1(17) .
O6 C13 O5 Dy2 -5.7(15) .
O6 C13 Dy2 C48 -135.6(7) .
O6 C13 Dy2 O4 137.0(7) 1_554
O6 C13 Dy2 O5 175.2(12) .
O6 C13 Dy2 O12 -13.5(8) .
O6 C13 Dy2 O13 83.1(10) .
O6 C13 Dy2 O14 61.0(7) .
O6 C13 Dy2 O15 -79.3(7) .
O6 C13 Dy2 O16 -115.5(7) .
O6 C13 Dy2 O17 -149.8(7) .
O7 C24 O8 Dy1 -4.1(13) 1_554
O8 C24 O7 Dy1 3.7(12) 1_554
O11 C25 C26 C27 28.1(16) .
O11 C25 C26 C30 -156.6(11) .
O11 C25 O12 Dy2 -21(2) .
O12 C25 C26 C27 -149.7(10) .
O12 C25 C26 C30 25.7(17) .
O12 C25 O11 Dy1 -79(2) .
O16 C48 O17 Dy2 -0.7(14) .
O16 C48 Dy2 C13 144.7(8) .
O16 C48 Dy2 O4 -124.4(8) 1_554
O16 C48 Dy2 O5 163.0(8) .
O16 C48 Dy2 O6 123.1(8) .
O16 C48 Dy2 O12 25.4(9) .
O16 C48 Dy2 O13 -50.7(8) .
O16 C48 Dy2 O14 -87.7(11) .
O16 C48 Dy2 O15 89.9(9) .
O16 C48 Dy2 O17 179.3(14) .
O17 C48 O16 Dy2 0.7(15) .
O17 C48 Dy2 C13 -34.6(9) .
O17 C48 Dy2 O4 56.3(8) 1_554
O17 C48 Dy2 O5 -16.4(8) .
O17 C48 Dy2 O6 -56.2(9) .
O17 C48 Dy2 O12 -154.0(7) .
O17 C48 Dy2 O13 130.0(8) .
O17 C48 Dy2 O14 93.0(12) .
O17 C48 Dy2 O15 -89.4(8) .
O17 C48 Dy2 O16 -179.3(14) .
O18 C37 C38 C39 23(2) .
O18 C37 C38 C42 -155.5(18) .
O18 C37 O19 Dy1 4(2) .
O18 C37 Dy1 C24 -45.0(13) 1_556
O18 C37 Dy1 O3 -172.9(11) .
O18 C37 Dy1 O7 -33.4(12) 1_556
O18 C37 Dy1 O8 -63.3(13) 1_556
O18 C37 Dy1 O11 39.7(12) .
O18 C37 Dy1 O19 -176(2) .
O18 C37 Dy1 O20 118.6(12) .
O18 C37 Dy1 O21 -107.0(13) .
O18 C37 Dy1 O22 90.8(14) .
O19 C37 C38 C39 -152.0(16) .
O19 C37 C38 C42 29(3) .
O19 C37 O18 Dy1 -5(2) .
O19 C37 Dy1 C24 130.9(10) 1_556
O19 C37 Dy1 O3 3.0(11) .
O19 C37 Dy1 O7 142.5(10) 1_556
O19 C37 Dy1 O8 112.5(10) 1_556
O19 C37 Dy1 O11 -144.4(10) .
O19 C37 Dy1 O18 176(2) .
O19 C37 Dy1 O20 -65.5(10) .
O19 C37 Dy1 O21 68.8(10) .
O19 C37 Dy1 O22 -93.3(12) .
Dy1 C37 C38 C39 21(7) .
Dy1 C37 C38 C42 -158(5) .
Dy2 C13 C14 C15 -16(3) .
Dy2 C13 C14 C18 171(2) .

loop_
_platon_squeeze_void_nr
_platon_squeeze_void_average_x
_platon_squeeze_void_average_y
_platon_squeeze_void_average_z
_platon_squeeze_void_volume
_platon_squeeze_void_count_electrons
1 0.000 0.250 0.168 405.8 16.0
2 0.000 0.750 0.828 405.8 16.2
3 0.073 0.113 0.964 33.4 4.4
4 0.073 0.613 0.036 33.4 4.5
5 0.137 0.323 0.286 33.4 5.0
6 0.137 0.823 0.714 33.4 5.0
7 0.363 0.177 0.214 33.4 4.0
8 0.363 0.677 0.786 33.4 4.0
9 0.427 0.387 0.536 33.4 4.9
10 0.427 0.887 0.464 33.5 4.7
11 0.500 0.250 0.854 405.8 16.2
12 0.500 0.750 0.145 405.8 16.0
13 0.573 0.113 0.536 33.4 4.5
14 0.573 0.613 0.464 33.4 4.4
15 0.637 0.323 0.214 33.4 5.0
16 0.637 0.823 0.786 33.4 5.0
17 0.863 0.177 0.286 33.4 4.0
18 0.863 0.677 0.714 33.4 4.0
19 0.927 0.387 -0.036 33.5 4.7
20 0.927 0.887 1.036 33.4 4.9
